data_4085697
loop_
_publ_author_name
'Zitz, Rainer'
'Baumgartner, Judith'
'Marschner, Christoph'

_publ_section_title
;
 Metalated Oligosilanylstibines.
;
_journal_issue 8
_journal_name_full Organometallics
_journal_page_first 1431
_journal_page_last 1439
_journal_paper_doi 10.1021/om501297h
_journal_volume 34
_journal_year 2015
_chemical_formula_sum 'C26 H58 Cl Sb Si8 Zr'
_chemical_formula_weight 843.86
_chemical_name_systematic
; 
 ? 
;
_space_group_IT_number 60
_symmetry_cell_setting orthorhombic
_symmetry_space_group_name_Hall '-P 2n 2ab'
_symmetry_space_group_name_H-M 'P b c n'
_atom_sites_solution_hydrogens geom
_atom_sites_solution_primary direct
_atom_sites_solution_secondary difmap
_audit_creation_method SHELXL-97
_cell_angle_alpha 90.00
_cell_angle_beta 90.00
_cell_angle_gamma 90.00
_cell_formula_units_Z 8
_cell_length_a 41.589(8)
_cell_length_b 13.058(3)
_cell_length_c 15.110(3)
_cell_measurement_reflns_used 17507
_cell_measurement_temperature 100(2)
_cell_measurement_theta_max 52.629
_cell_measurement_theta_min 4.543
_cell_volume 8206(3)
_computing_cell_refinement 'Bruker XSCANS'
_computing_data_collection 'Bruker XSCANS'
_computing_data_reduction 'Bruker SHELXTL'
_computing_molecular_graphics 'Bruker SHELXTL'
_computing_publication_material 'Bruker SHELXTL'
_computing_structure_refinement 'SHELXL-97 (Sheldrick, 1997)'
_computing_structure_solution 'SHELXS-97 (Sheldrick, 1990)'
_diffrn_ambient_temperature 100(2)
_diffrn_measured_fraction_theta_full 1.000
_diffrn_measured_fraction_theta_max 1.000
_diffrn_measurement_device_type 'SMART APEX'
_diffrn_measurement_method '\w scans'
_diffrn_radiation_monochromator graphite
_diffrn_radiation_source 'fine-focus sealed tube'
_diffrn_radiation_type MoK\a
_diffrn_radiation_wavelength 0.71073
_diffrn_reflns_av_R_equivalents 0.0529
_diffrn_reflns_av_sigmaI/netI 0.0308
_diffrn_reflns_limit_h_max 51
_diffrn_reflns_limit_h_min -51
_diffrn_reflns_limit_k_max 16
_diffrn_reflns_limit_k_min -16
_diffrn_reflns_limit_l_max 18
_diffrn_reflns_limit_l_min -18
_diffrn_reflns_number 62757
_diffrn_reflns_theta_full 26.38
_diffrn_reflns_theta_max 26.38
_diffrn_reflns_theta_min 0.98
_exptl_absorpt_coefficient_mu 1.227
_exptl_absorpt_correction_T_max 0.8872
_exptl_absorpt_correction_T_min 0.6664
_exptl_absorpt_correction_type multi-scan
_exptl_absorpt_process_details SADABS
_exptl_crystal_colour green
_exptl_crystal_density_diffrn 1.366
_exptl_crystal_density_method 'not measured'
_exptl_crystal_description blocks
_exptl_crystal_F_000 3472
_exptl_crystal_size_max 0.36
_exptl_crystal_size_mid 0.36
_exptl_crystal_size_min 0.10
_refine_diff_density_max 1.390
_refine_diff_density_min -1.595
_refine_diff_density_rms 0.124
_refine_ls_extinction_method none
_refine_ls_goodness_of_fit_ref 1.375
_refine_ls_hydrogen_treatment constr
_refine_ls_matrix_type full
_refine_ls_number_parameters 565
_refine_ls_number_reflns 8400
_refine_ls_number_restraints 25
_refine_ls_restrained_S_all 1.377
_refine_ls_R_factor_all 0.0875
_refine_ls_R_factor_gt 0.0842
_refine_ls_shift/su_max 0.009
_refine_ls_shift/su_mean 0.004
_refine_ls_structure_factor_coef Fsqd
_refine_ls_weighting_details 'calc w=1/[\s^2^(Fo^2^)+(0.0315P)^2^+54.0842P] where P=(Fo^2^+2Fc^2^)/3'
_refine_ls_weighting_scheme calc
_refine_ls_wR_factor_gt 0.1619
_refine_ls_wR_factor_ref 0.1636
_reflns_number_gt 8040
_reflns_number_total 8400
_reflns_threshold_expression >2sigma(I)
_cod_data_source_file om501297h_si_002.cif
_cod_data_source_block 10_1050j
_cod_depositor_comments
;Adding full bibliography for 4085693--4085698.cif.

 Adding full bibliography for 4085693--4085698.cif.
;
_cod_original_sg_symbol_H-M Pbcn
_cod_database_code 4085697

loop_
_symmetry_equiv_pos_as_xyz
'x, y, z'
'-x+1/2, -y+1/2, z+1/2'
'-x, y, -z+1/2'
'x+1/2, -y+1/2, -z'
'-x, -y, -z'
'x-1/2, y-1/2, -z-1/2'
'x, -y, z-1/2'
'-x-1/2, y-1/2, z'

loop_
_atom_site_label
_atom_site_type_symbol
_atom_site_fract_x
_atom_site_fract_y
_atom_site_fract_z
_atom_site_U_iso_or_equiv
_atom_site_adp_type
_atom_site_occupancy
_atom_site_symmetry_multiplicity
_atom_site_calc_flag
_atom_site_refinement_flags
_atom_site_disorder_assembly
_atom_site_disorder_group
Si2 Si 0.09094(14) 0.4326(5) 1.0256(6) 0.0596(17) Uani 0.547(5) 1 d PD A 1
C11 C 0.0901(6) 0.452(2) 1.1505(13) 0.137(13) Uani 0.547(5) 1 d PD A 1
H11A H 0.0765 0.5115 1.1647 0.206 Uiso 0.547(5) 1 calc PR A 1
H11B H 0.1120 0.4650 1.1719 0.206 Uiso 0.547(5) 1 calc PR A 1
H11C H 0.0814 0.3911 1.1792 0.206 Uiso 0.547(5) 1 calc PR A 1
C12 C 0.0634(7) 0.533(2) 0.990(2) 0.085(10) Uani 0.547(5) 1 d P A 1
H12A H 0.0414 0.5148 1.0070 0.127 Uiso 0.547(5) 1 calc PR A 1
H12B H 0.0646 0.5411 0.9257 0.127 Uiso 0.547(5) 1 calc PR A 1
H12C H 0.0693 0.5980 1.0186 0.127 Uiso 0.547(5) 1 calc PR A 1
Si3 Si 0.14283(17) 0.4585(6) 0.9895(5) 0.054(2) Uani 0.547(5) 1 d P A 1
C15 C 0.1404(5) 0.499(3) 0.865(2) 0.18(2) Uani 0.547(5) 1 d P A 1
H15A H 0.1201 0.5349 0.8547 0.272 Uiso 0.547(5) 1 calc PR A 1
H15B H 0.1413 0.4376 0.8279 0.272 Uiso 0.547(5) 1 calc PR A 1
H15C H 0.1584 0.5440 0.8512 0.272 Uiso 0.547(5) 1 calc PR A 1
C16 C 0.1637(5) 0.5632(14) 1.038(2) 0.105(11) Uani 0.547(5) 1 d P A 1
H16A H 0.1864 0.5608 1.0200 0.158 Uiso 0.547(5) 1 calc PR A 1
H16B H 0.1622 0.5590 1.1023 0.158 Uiso 0.547(5) 1 calc PR A 1
H16C H 0.1541 0.6276 1.0174 0.158 Uiso 0.547(5) 1 calc PR A 1
Si5 Si 0.03723(12) 0.2217(4) 0.8915(3) 0.0472(12) Uani 0.547(5) 1 d P A 1
C19 C 0.0098(4) 0.1173(15) 0.9236(17) 0.087(7) Uani 0.547(5) 1 d P A 1
H19A H -0.0068 0.1091 0.8782 0.130 Uiso 0.547(5) 1 calc PR A 1
H19B H -0.0004 0.1339 0.9804 0.130 Uiso 0.547(5) 1 calc PR A 1
H19C H 0.0220 0.0534 0.9294 0.130 Uiso 0.547(5) 1 calc PR A 1
C20 C 0.0106(11) 0.326(4) 0.870(2) 0.082(15) Uani 0.547(5) 1 d P A 1
H20A H -0.0068 0.3031 0.8305 0.123 Uiso 0.547(5) 1 calc PR A 1
H20B H 0.0225 0.3818 0.8410 0.123 Uiso 0.547(5) 1 calc PR A 1
H20C H 0.0014 0.3508 0.9255 0.123 Uiso 0.547(5) 1 calc PR A 1
C21 C 0.0590(5) 0.193(2) 0.7841(12) 0.079(7) Uani 0.547(5) 1 d P A 1
H21A H 0.0744 0.1369 0.7938 0.118 Uiso 0.547(5) 1 calc PR A 1
H21B H 0.0705 0.2538 0.7641 0.118 Uiso 0.547(5) 1 calc PR A 1
H21C H 0.0434 0.1719 0.7390 0.118 Uiso 0.547(5) 1 calc PR A 1
Si6 Si 0.03704(17) 0.2249(5) 1.1082(6) 0.080(2) Uani 0.547(5) 1 d PD A 1
C28 C 0.0112(9) 0.109(3) 1.074(3) 0.24(3) Uani 0.547(5) 1 d P A 1
H28A H 0.0215 0.0453 1.0938 0.363 Uiso 0.547(5) 1 calc PR A 1
H28B H 0.0091 0.1071 1.0089 0.363 Uiso 0.547(5) 1 calc PR A 1
H28C H -0.0102 0.1142 1.1003 0.363 Uiso 0.547(5) 1 calc PR A 1
C29 C 0.0051(10) 0.325(4) 1.112(4) 0.073(15) Uani 0.547(5) 1 d PD A 1
H29A H -0.0050 0.3248 1.1703 0.110 Uiso 0.547(5) 1 calc PR A 1
H29B H -0.0112 0.3097 1.0666 0.110 Uiso 0.547(5) 1 calc PR A 1
H29C H 0.0147 0.3919 1.1001 0.110 Uiso 0.547(5) 1 calc PR A 1
C30 C 0.0558(7) 0.204(4) 1.2158(12) 0.21(3) Uani 0.547(5) 1 d PD A 1
H30A H 0.0397 0.1791 1.2579 0.318 Uiso 0.547(5) 1 calc PR A 1
H30B H 0.0649 0.2685 1.2374 0.318 Uiso 0.547(5) 1 calc PR A 1
H30C H 0.0730 0.1529 1.2100 0.318 Uiso 0.547(5) 1 calc PR A 1
Si7 Si 0.18975(9) 0.2925(3) 0.8444(2) 0.0290(9) Uani 0.547(5) 1 d P A 1
C31 C 0.2194(5) 0.3988(17) 0.8289(12) 0.046(5) Uani 0.547(5) 1 d P A 1
H31A H 0.2243 0.4060 0.7658 0.069 Uiso 0.547(5) 1 calc PR A 1
H31B H 0.2391 0.3831 0.8616 0.069 Uiso 0.547(5) 1 calc PR A 1
H31C H 0.2101 0.4629 0.8511 0.069 Uiso 0.547(5) 1 calc PR A 1
C32 C 0.2107(4) 0.1725(12) 0.8101(9) 0.047(4) Uani 0.547(5) 1 d P A 1
H32A H 0.1957 0.1148 0.8133 0.071 Uiso 0.547(5) 1 calc PR A 1
H32B H 0.2289 0.1598 0.8497 0.071 Uiso 0.547(5) 1 calc PR A 1
H32C H 0.2185 0.1798 0.7493 0.071 Uiso 0.547(5) 1 calc PR A 1
C33 C 0.1551(4) 0.3091(15) 0.7666(9) 0.059(5) Uani 0.547(5) 1 d P A 1
H33A H 0.1452 0.3764 0.7762 0.089 Uiso 0.547(5) 1 calc PR A 1
H33B H 0.1391 0.2554 0.7775 0.089 Uiso 0.547(5) 1 calc PR A 1
H33C H 0.1628 0.3044 0.7055 0.089 Uiso 0.547(5) 1 calc PR A 1
Si8 Si 0.21427(11) 0.2889(4) 1.0911(3) 0.0446(13) Uani 0.547(5) 1 d P A 1
C37 C 0.2325(5) 0.4233(16) 1.0960(13) 0.040(5) Uani 0.547(5) 1 d PU A 1
H37A H 0.2506 0.4236 1.1374 0.061 Uiso 0.547(5) 1 calc PR A 1
H37B H 0.2161 0.4720 1.1161 0.061 Uiso 0.547(5) 1 calc PR A 1
H37C H 0.2400 0.4430 1.0369 0.061 Uiso 0.547(5) 1 calc PR A 1
C38 C 0.1985(5) 0.260(2) 1.2062(10) 0.092(9) Uani 0.547(5) 1 d P A 1
H38A H 0.2131 0.2889 1.2505 0.138 Uiso 0.547(5) 1 calc PR A 1
H38B H 0.1972 0.1854 1.2144 0.138 Uiso 0.547(5) 1 calc PR A 1
H38C H 0.1771 0.2899 1.2133 0.138 Uiso 0.547(5) 1 calc PR A 1
C39 C 0.2473(3) 0.2018(11) 1.0601(12) 0.059(5) Uani 0.547(5) 1 d P A 1
H39A H 0.2542 0.2169 0.9995 0.088 Uiso 0.547(5) 1 calc PR A 1
H39B H 0.2398 0.1308 1.0635 0.088 Uiso 0.547(5) 1 calc PR A 1
H39C H 0.2654 0.2115 1.1008 0.088 Uiso 0.547(5) 1 calc PR A 1
Si22 Si 0.08935(15) 0.4355(6) 0.9724(5) 0.0471(16) Uani 0.453(5) 1 d P A 2
C13 C 0.0866(5) 0.4730(16) 0.8585(13) 0.056(5) Uani 0.453(5) 1 d PU A 2
H13A H 0.0644 0.4933 0.8451 0.084 Uiso 0.453(5) 1 calc PR A 2
H13B H 0.0928 0.4153 0.8207 0.084 Uiso 0.453(5) 1 calc PR A 2
H13C H 0.1010 0.5309 0.8476 0.084 Uiso 0.453(5) 1 calc PR A 2
C14 C 0.0641(9) 0.530(3) 1.047(2) 0.083(13) Uani 0.453(5) 1 d P A 2
H14A H 0.0741 0.5984 1.0456 0.125 Uiso 0.453(5) 1 calc PR A 2
H14B H 0.0636 0.5049 1.1077 0.125 Uiso 0.453(5) 1 calc PR A 2
H14C H 0.0421 0.5350 1.0238 0.125 Uiso 0.453(5) 1 calc PR A 2
Si33 Si 0.1446(2) 0.4427(6) 1.0290(7) 0.064(3) Uani 0.453(5) 1 d PD A 2
C17 C 0.1600(7) 0.5585(17) 0.9641(19) 0.081(8) Uani 0.453(5) 1 d PDU A 2
H17A H 0.1448 0.6155 0.9704 0.121 Uiso 0.453(5) 1 calc PR A 2
H17B H 0.1621 0.5404 0.9014 0.121 Uiso 0.453(5) 1 calc PR A 2
H17C H 0.1811 0.5791 0.9873 0.121 Uiso 0.453(5) 1 calc PR A 2
C18 C 0.1436(4) 0.470(3) 1.1474(13) 0.139(17) Uani 0.453(5) 1 d PD A 2
H18A H 0.1653 0.4869 1.1678 0.208 Uiso 0.453(5) 1 calc PR A 2
H18B H 0.1358 0.4092 1.1792 0.208 Uiso 0.453(5) 1 calc PR A 2
H18C H 0.1291 0.5275 1.1587 0.208 Uiso 0.453(5) 1 calc PR A 2
Si55 Si 0.05185(16) 0.2576(7) 0.8565(4) 0.0597(19) Uani 0.453(5) 1 d P A 2
C22 C 0.0791(7) 0.316(2) 0.7722(15) 0.091(9) Uani 0.453(5) 1 d P A 2
H22A H 0.0994 0.2779 0.7702 0.137 Uiso 0.453(5) 1 calc PR A 2
H22B H 0.0835 0.3875 0.7882 0.137 Uiso 0.453(5) 1 calc PR A 2
H22C H 0.0688 0.3138 0.7139 0.137 Uiso 0.453(5) 1 calc PR A 2
C23 C 0.0128(15) 0.349(5) 0.869(4) 0.10(2) Uani 0.453(5) 1 d P A 2
H23A H -0.0021 0.3192 0.9121 0.146 Uiso 0.453(5) 1 calc PR A 2
H23B H 0.0021 0.3559 0.8117 0.146 Uiso 0.453(5) 1 calc PR A 2
H23C H 0.0196 0.4171 0.8898 0.146 Uiso 0.453(5) 1 calc PR A 2
C24 C 0.0434(7) 0.131(3) 0.813(2) 0.105(13) Uani 0.453(5) 1 d P A 2
H24A H 0.0358 0.1366 0.7521 0.158 Uiso 0.453(5) 1 calc PR A 2
H24B H 0.0269 0.0979 0.8496 0.158 Uiso 0.453(5) 1 calc PR A 2
H24C H 0.0631 0.0896 0.8145 0.158 Uiso 0.453(5) 1 calc PR A 2
Si66 Si 0.04731(11) 0.2675(6) 1.1397(3) 0.0420(16) Uani 0.453(5) 1 d PD A 2
C25 C 0.0714(4) 0.327(2) 1.2272(11) 0.067(8) Uani 0.453(5) 1 d P A 2
H25A H 0.0620 0.3103 1.2850 0.101 Uiso 0.453(5) 1 calc PR A 2
H25B H 0.0716 0.4012 1.2190 0.101 Uiso 0.453(5) 1 calc PR A 2
H25C H 0.0934 0.3005 1.2244 0.101 Uiso 0.453(5) 1 calc PR A 2
C26 C 0.0087(9) 0.339(4) 1.131(4) 0.054(11) Uani 0.453(5) 1 d PD A 2
H26A H -0.0069 0.3098 1.1728 0.081 Uiso 0.453(5) 1 calc PR A 2
H26B H 0.0003 0.3330 1.0707 0.081 Uiso 0.453(5) 1 calc PR A 2
H26C H 0.0123 0.4111 1.1454 0.081 Uiso 0.453(5) 1 calc PR A 2
C27 C 0.0392(5) 0.132(2) 1.1749(16) 0.072(9) Uani 0.453(5) 1 d P A 2
H27A H 0.0594 0.0933 1.1752 0.108 Uiso 0.453(5) 1 calc PR A 2
H27B H 0.0241 0.1002 1.1334 0.108 Uiso 0.453(5) 1 calc PR A 2
H27C H 0.0299 0.1318 1.2345 0.108 Uiso 0.453(5) 1 calc PR A 2
Si77 Si 0.20758(14) 0.2901(4) 0.8847(3) 0.0464(15) Uani 0.453(5) 1 d P A 2
C34 C 0.2432(4) 0.2052(16) 0.9123(14) 0.056(5) Uani 0.453(5) 1 d P A 2
H34A H 0.2365 0.1333 0.9105 0.084 Uiso 0.453(5) 1 calc PR A 2
H34B H 0.2510 0.2219 0.9717 0.084 Uiso 0.453(5) 1 calc PR A 2
H34C H 0.2603 0.2167 0.8691 0.084 Uiso 0.453(5) 1 calc PR A 2
C35 C 0.1877(5) 0.2467(19) 0.7822(13) 0.065(6) Uani 0.453(5) 1 d P A 2
H35A H 0.1702 0.2938 0.7673 0.097 Uiso 0.453(5) 1 calc PR A 2
H35B H 0.1790 0.1777 0.7910 0.097 Uiso 0.453(5) 1 calc PR A 2
H35C H 0.2034 0.2456 0.7338 0.097 Uiso 0.453(5) 1 calc PR A 2
C36 C 0.2245(6) 0.4225(19) 0.8632(14) 0.038(5) Uani 0.453(5) 1 d P A 2
H36A H 0.2424 0.4176 0.8213 0.057 Uiso 0.453(5) 1 calc PR A 2
H36B H 0.2322 0.4521 0.9189 0.057 Uiso 0.453(5) 1 calc PR A 2
H36C H 0.2077 0.4663 0.8382 0.057 Uiso 0.453(5) 1 calc PR A 2
Si88 Si 0.19994(12) 0.3083(3) 1.1360(3) 0.0306(12) Uani 0.453(5) 1 d PD A 2
C40 C 0.1723(5) 0.3443(17) 1.2311(12) 0.058(5) Uani 0.453(5) 1 d P A 2
H40A H 0.1558 0.2913 1.2383 0.086 Uiso 0.453(5) 1 calc PR A 2
H40B H 0.1619 0.4100 1.2182 0.086 Uiso 0.453(5) 1 calc PR A 2
H40C H 0.1849 0.3501 1.2857 0.086 Uiso 0.453(5) 1 calc PR A 2
C41 C 0.2164(5) 0.1836(11) 1.1698(12) 0.045(5) Uani 0.453(5) 1 d P A 2
H41A H 0.2309 0.1581 1.1237 0.067 Uiso 0.453(5) 1 calc PR A 2
H41B H 0.1988 0.1348 1.1783 0.067 Uiso 0.453(5) 1 calc PR A 2
H41C H 0.2283 0.1914 1.2254 0.067 Uiso 0.453(5) 1 calc PR A 2
C42 C 0.2334(5) 0.4027(17) 1.1300(15) 0.043(6) Uani 0.453(5) 1 d PD A 2
H42A H 0.2442 0.4068 1.1877 0.064 Uiso 0.453(5) 1 calc PR A 2
H42B H 0.2248 0.4701 1.1142 0.064 Uiso 0.453(5) 1 calc PR A 2
H42C H 0.2490 0.3808 1.0850 0.064 Uiso 0.453(5) 1 calc PR A 2
Zr1 Zr 0.134038(16) -0.03781(6) 0.95853(5) 0.03703(19) Uani 1 1 d . . .
Sb1 Sb 0.126772(10) 0.16535(4) 1.03518(3) 0.02988(14) Uani 1 1 d . A .
Cl1 Cl 0.13288(5) -0.0089(2) 0.79938(13) 0.0592(6) Uani 1 1 d . . .
Si1 Si 0.07462(4) 0.26484(16) 1.00059(12) 0.0307(4) Uani 1 1 d . . .
Si4 Si 0.17081(4) 0.29693(15) 0.99636(13) 0.0305(4) Uani 1 1 d . . .
C1 C 0.0761(2) -0.0375(8) 0.9999(9) 0.072(3) Uani 1 1 d . . .
H1 H 0.0658 0.0273 1.0034 0.087 Uiso 1 1 calc R . .
C2 C 0.0915(2) -0.0862(11) 1.0690(7) 0.076(4) Uani 1 1 d . . .
H2 H 0.0937 -0.0621 1.1281 0.092 Uiso 1 1 calc R . .
C3 C 0.0780(3) -0.0966(14) 0.9260(8) 0.096(5) Uani 1 1 d . . .
H3 H 0.0691 -0.0820 0.8695 0.115 Uiso 1 1 calc R . .
C4 C 0.0951(4) -0.1808(11) 0.9496(12) 0.101(5) Uani 1 1 d . . .
H4 H 0.1009 -0.2349 0.9106 0.121 Uiso 1 1 calc R . .
C5 C 0.1028(3) -0.1769(11) 1.0347(12) 0.094(5) Uani 1 1 d . . .
H5 H 0.1143 -0.2280 1.0666 0.113 Uiso 1 1 calc R . .
C6 C 0.1922(2) -0.0600(11) 0.9238(7) 0.077(4) Uani 1 1 d . . .
H6 H 0.1993 -0.0466 0.8652 0.092 Uiso 1 1 calc R . .
C7 C 0.19138(17) 0.0091(6) 0.9920(6) 0.0428(18) Uani 1 1 d . . .
H7 H 0.1976 0.0791 0.9892 0.051 Uiso 1 1 calc R . .
C8 C 0.1810(3) -0.1509(11) 0.9549(16) 0.142(10) Uani 1 1 d . . .
H8 H 0.1786 -0.2118 0.9212 0.170 Uiso 1 1 calc R . .
C9 C 0.1739(3) -0.1404(14) 1.0408(15) 0.146(10) Uani 1 1 d . . .
H9 H 0.1659 -0.1928 1.0784 0.176 Uiso 1 1 calc R . .
C10 C 0.1800(2) -0.0415(11) 1.0651(6) 0.078(4) Uani 1 1 d . . .
H10 H 0.1769 -0.0129 1.1224 0.093 Uiso 1 1 calc R . .

loop_
_atom_site_aniso_label
_atom_site_aniso_U_11
_atom_site_aniso_U_22
_atom_site_aniso_U_33
_atom_site_aniso_U_23
_atom_site_aniso_U_13
_atom_site_aniso_U_12
Si2 0.033(2) 0.039(3) 0.107(5) -0.001(4) -0.025(4) 0.0029(19)
C11 0.071(15) 0.18(3) 0.17(3) -0.12(2) -0.023(16) -0.017(17)
C12 0.041(11) 0.063(15) 0.15(3) 0.04(2) 0.009(19) 0.008(10)
Si3 0.023(2) 0.051(3) 0.086(5) 0.041(4) -0.009(3) -0.0115(19)
C15 0.049(12) 0.31(5) 0.18(3) 0.19(3) 0.000(16) 0.01(2)
C16 0.056(12) 0.037(10) 0.22(3) 0.024(15) -0.057(17) -0.009(8)
Si5 0.041(3) 0.061(3) 0.039(3) 0.007(2) -0.024(2) -0.010(2)
C19 0.043(9) 0.079(13) 0.14(2) 0.009(13) -0.052(12) -0.025(9)
C20 0.046(15) 0.16(4) 0.037(14) -0.021(18) -0.009(12) 0.019(19)
C21 0.074(15) 0.12(2) 0.039(10) -0.034(12) -0.030(10) 0.046(14)
Si6 0.060(4) 0.073(4) 0.106(6) 0.010(4) 0.060(4) -0.007(3)
C28 0.19(4) 0.15(3) 0.39(7) -0.09(4) 0.23(5) -0.09(3)
C29 0.035(15) 0.14(3) 0.04(2) 0.003(15) 0.008(13) 0.012(18)
C30 0.17(4) 0.39(8) 0.07(2) 0.14(3) 0.08(2) 0.21(5)
Si7 0.0275(19) 0.043(2) 0.0161(17) 0.0070(15) -0.0011(15) -0.0096(15)
C31 0.050(10) 0.052(13) 0.036(11) 0.005(9) 0.005(9) -0.025(9)
C32 0.058(9) 0.053(9) 0.032(7) -0.004(7) 0.024(7) -0.008(8)
C33 0.066(11) 0.085(13) 0.028(7) 0.015(8) -0.024(7) -0.017(9)
Si8 0.036(2) 0.075(3) 0.023(2) 0.012(2) -0.0073(18) -0.036(2)
C37 0.029(7) 0.046(8) 0.047(9) -0.005(7) -0.006(7) -0.011(6)
C38 0.098(16) 0.15(2) 0.028(9) 0.009(11) -0.023(9) -0.090(17)
C39 0.036(7) 0.041(8) 0.099(13) 0.030(8) -0.047(8) -0.016(6)
Si22 0.025(3) 0.050(3) 0.066(4) 0.000(4) 0.012(3) -0.005(2)
C13 0.048(8) 0.058(8) 0.062(8) 0.032(7) 0.014(7) -0.004(7)
C14 0.056(17) 0.046(16) 0.15(3) -0.02(2) 0.06(3) -0.005(12)
Si33 0.039(4) 0.053(5) 0.099(7) -0.053(5) 0.037(5) -0.021(4)
C17 0.066(10) 0.070(11) 0.106(11) -0.014(9) 0.006(9) -0.003(8)
C18 0.012(8) 0.27(4) 0.13(2) -0.17(3) 0.027(11) -0.040(14)
Si55 0.047(3) 0.100(5) 0.033(3) -0.014(3) -0.018(3) 0.017(4)
C22 0.13(3) 0.10(2) 0.040(12) 0.006(13) -0.005(14) 0.017(19)
C23 0.11(4) 0.08(2) 0.11(4) -0.017(19) -0.08(3) 0.05(2)
C24 0.060(17) 0.18(4) 0.07(2) -0.06(2) -0.021(14) 0.002(19)
Si66 0.013(2) 0.085(5) 0.028(3) 0.021(3) -0.0014(17) -0.008(2)
C25 0.024(8) 0.17(2) 0.011(7) -0.014(12) -0.003(6) 0.022(12)
C26 0.023(12) 0.10(2) 0.04(3) 0.026(19) -0.001(12) -0.001(14)
C27 0.026(9) 0.14(3) 0.049(15) 0.063(16) 0.022(9) 0.018(12)
Si77 0.049(3) 0.062(3) 0.028(3) -0.005(2) 0.015(3) -0.026(3)
C34 0.043(10) 0.061(12) 0.064(12) -0.010(10) 0.024(9) -0.005(9)
C35 0.057(12) 0.095(17) 0.043(11) -0.020(12) 0.022(10) -0.036(12)
C36 0.031(11) 0.045(13) 0.039(13) -0.002(10) 0.019(10) -0.013(9)
Si88 0.035(2) 0.025(2) 0.031(3) -0.0003(18) -0.012(2) -0.0095(18)
C40 0.058(12) 0.075(15) 0.039(10) -0.019(10) 0.008(9) -0.022(11)
C41 0.075(13) 0.015(7) 0.045(10) 0.008(7) -0.037(9) -0.008(7)
C42 0.037(10) 0.043(12) 0.048(14) 0.011(10) -0.015(11) -0.022(9)
Zr1 0.0309(4) 0.0390(4) 0.0412(4) -0.0027(3) -0.0043(3) -0.0119(3)
Sb1 0.0224(2) 0.0383(3) 0.0289(2) 0.0030(2) -0.00187(17) -0.01306(18)
Cl1 0.0601(13) 0.0811(16) 0.0363(10) -0.0112(11) 0.0010(9) -0.0081(12)
Si1 0.0216(8) 0.0472(11) 0.0231(9) 0.0054(8) -0.0018(7) -0.0112(8)
Si4 0.0215(8) 0.0394(10) 0.0306(9) 0.0075(8) 0.0011(7) -0.0108(8)
C1 0.036(5) 0.055(6) 0.125(10) 0.003(7) 0.006(6) -0.027(4)
C2 0.047(5) 0.137(11) 0.046(5) -0.005(6) 0.012(4) -0.043(7)
C3 0.061(7) 0.157(14) 0.069(7) 0.016(9) -0.024(6) -0.073(8)
C4 0.109(11) 0.077(9) 0.117(12) -0.034(9) 0.046(10) -0.058(8)
C5 0.058(7) 0.081(9) 0.144(13) 0.052(9) 0.022(8) -0.005(6)
C6 0.034(5) 0.133(11) 0.063(6) -0.030(7) 0.003(4) 0.006(6)
C7 0.031(4) 0.038(4) 0.060(5) 0.001(4) -0.011(3) -0.008(3)
C8 0.062(9) 0.051(8) 0.31(3) -0.065(13) -0.074(14) 0.016(7)
C9 0.054(8) 0.113(14) 0.27(3) 0.137(17) -0.053(13) -0.035(9)
C10 0.031(4) 0.156(12) 0.046(5) 0.027(7) -0.011(4) 0.008(6)

loop_
_atom_type_symbol
_atom_type_description
_atom_type_scat_dispersion_real
_atom_type_scat_dispersion_imag
_atom_type_scat_source
C C 0.0033 0.0016 'International Tables Vol C Tables 4.2.6.8 and 6.1.1.4'
H H 0.0000 0.0000 'International Tables Vol C Tables 4.2.6.8 and 6.1.1.4'
Si Si 0.0817 0.0704 'International Tables Vol C Tables 4.2.6.8 and 6.1.1.4'
Cl Cl 0.1484 0.1585 'International Tables Vol C Tables 4.2.6.8 and 6.1.1.4'
Zr Zr -2.9673 0.5597 'International Tables Vol C Tables 4.2.6.8 and 6.1.1.4'
Sb Sb -0.5866 1.5461 'International Tables Vol C Tables 4.2.6.8 and 6.1.1.4'

loop_
_geom_angle_atom_site_label_1
_geom_angle_atom_site_label_2
_geom_angle_atom_site_label_3
_geom_angle
C12 Si2 C11 100.5(14)
C12 Si2 Si3 115.0(10)
C11 Si2 Si3 103.7(8)
C12 Si2 Si1 116.6(11)
C11 Si2 Si1 106.5(9)
Si3 Si2 Si1 112.5(4)
C16 Si3 C15 102.2(15)
C16 Si3 Si2 119.0(10)
C15 Si3 Si2 102.9(7)
C16 Si3 Si4 114.8(7)
C15 Si3 Si4 107.6(13)
Si2 Si3 Si4 108.7(3)
C20 Si5 C19 103.2(19)
C20 Si5 C21 106.9(13)
C19 Si5 C21 111.9(12)
C20 Si5 Si1 111.0(17)
C19 Si5 Si1 113.9(7)
C21 Si5 Si1 109.5(7)
C30 Si6 C29 113(2)
C30 Si6 C28 111(2)
C29 Si6 C28 99(2)
C30 Si6 Si1 111.7(11)
C29 Si6 Si1 110(2)
C28 Si6 Si1 111.2(11)
C32 Si7 C31 106.3(9)
C32 Si7 C33 106.4(8)
C31 Si7 C33 110.0(9)
C32 Si7 Si4 115.7(5)
C31 Si7 Si4 108.4(6)
C33 Si7 Si4 109.9(6)
C39 Si8 C38 111.5(11)
C39 Si8 C37 106.3(8)
C38 Si8 C37 106.6(9)
C39 Si8 Si4 117.0(5)
C38 Si8 Si4 107.9(6)
C37 Si8 Si4 107.0(6)
C13 Si22 C14 109.9(14)
C13 Si22 Si1 114.6(8)
C14 Si22 Si1 110.7(10)
C13 Si22 Si33 112.6(7)
C14 Si22 Si33 106.0(13)
Si1 Si22 Si33 102.5(4)
C18 Si33 C17 110.9(14)
C18 Si33 Si4 112.9(12)
C17 Si33 Si4 113.2(9)
C18 Si33 Si22 109.2(7)
C17 Si33 Si22 99.6(10)
Si4 Si33 Si22 110.2(3)
C24 Si55 C22 104.1(14)
C24 Si55 C23 115(2)
C22 Si55 C23 108(2)
C24 Si55 Si1 116.4(12)
C22 Si55 Si1 111.5(9)
C23 Si55 Si1 102.1(17)
C25 Si66 C26 108(2)
C25 Si66 C27 107.0(12)
C26 Si66 C27 110(2)
C25 Si66 Si1 112.4(6)
C26 Si66 Si1 111(2)
C27 Si66 Si1 108.7(9)
C35 Si77 C34 110.8(11)
C35 Si77 C36 107.6(10)
C34 Si77 C36 106.3(10)
C35 Si77 Si4 109.5(6)
C34 Si77 Si4 112.6(6)
C36 Si77 Si4 109.9(7)
C41 Si88 C42 108.7(10)
C41 Si88 C40 103.6(10)
C42 Si88 C40 109.0(11)
C41 Si88 Si4 111.8(6)
C42 Si88 Si4 111.7(7)
C40 Si88 Si4 111.7(7)
Cl1 Zr1 C8 95.0(6)
Cl1 Zr1 C9 126.5(6)
C8 Zr1 C9 31.6(6)
Cl1 Zr1 C4 92.9(4)
C8 Zr1 C4 93.7(6)
C9 Zr1 C4 93.3(6)
Cl1 Zr1 C1 103.2(3)
C8 Zr1 C1 141.1(5)
C9 Zr1 C1 121.6(5)
C4 Zr1 C1 51.8(4)
Cl1 Zr1 C6 80.2(3)
C8 Zr1 C6 31.9(5)
C9 Zr1 C6 52.5(5)
C4 Zr1 C6 122.4(5)
C1 Zr1 C6 173.0(4)
Cl1 Zr1 C10 130.9(2)
C8 Zr1 C10 52.6(5)
C9 Zr1 C10 31.9(5)
C4 Zr1 C10 121.4(6)
C1 Zr1 C10 125.3(4)
C6 Zr1 C10 52.5(3)
Cl1 Zr1 C3 80.5(3)
C8 Zr1 C3 123.6(6)
C9 Zr1 C3 123.9(5)
C4 Zr1 C3 31.7(5)
C1 Zr1 C3 31.6(4)
C6 Zr1 C3 145.8(5)
C10 Zr1 C3 146.4(4)
Cl1 Zr1 C5 123.7(4)
C8 Zr1 C5 89.2(6)
C9 Zr1 C5 74.0(4)
C4 Zr1 C5 30.9(4)
C1 Zr1 C5 52.1(4)
C6 Zr1 C5 120.9(4)
C10 Zr1 C5 94.9(5)
C3 Zr1 C5 52.2(4)
Cl1 Zr1 C7 100.4(2)
C8 Zr1 C7 52.7(4)
C9 Zr1 C7 52.7(4)
C4 Zr1 C7 144.6(5)
C1 Zr1 C7 150.2(4)
C6 Zr1 C7 31.8(3)
C10 Zr1 C7 31.7(3)
C3 Zr1 C7 176.2(5)
C5 Zr1 C7 125.0(4)
Cl1 Zr1 C2 132.9(2)
C8 Zr1 C2 115.2(7)
C9 Zr1 C2 90.1(5)
C4 Zr1 C2 52.1(4)
C1 Zr1 C2 32.0(4)
C6 Zr1 C2 142.6(4)
C10 Zr1 C2 96.1(3)
C3 Zr1 C2 52.9(4)
C5 Zr1 C2 31.8(4)
C7 Zr1 C2 126.6(3)
Cl1 Zr1 Sb1 104.46(7)
C8 Zr1 Sb1 129.9(3)
C9 Zr1 Sb1 111.4(6)
C4 Zr1 Sb1 129.9(3)
C1 Zr1 Sb1 78.4(3)
C6 Zr1 Sb1 106.9(3)
C10 Zr1 Sb1 80.8(3)
C3 Zr1 Sb1 105.1(4)
C5 Zr1 Sb1 115.0(4)
C7 Zr1 Sb1 78.25(19)
C2 Zr1 Sb1 83.8(3)
Si4 Sb1 Si1 102.44(6)
Si4 Sb1 Zr1 116.30(5)
Si1 Sb1 Zr1 117.73(5)
Si6 Si1 Si2 107.2(3)
Si6 Si1 Si5 89.5(3)
Si2 Si1 Si5 122.5(2)
Si6 Si1 Si22 121.1(2)
Si2 Si1 Si22 19.89(18)
Si5 Si1 Si22 105.9(3)
Si6 Si1 Si55 111.4(4)
Si2 Si1 Si55 107.6(3)
Si5 Si1 Si55 22.80(18)
Si22 Si1 Si55 88.6(3)
Si6 Si1 Si66 20.69(19)
Si2 Si1 Si66 89.0(3)
Si5 Si1 Si66 107.9(2)
Si22 Si1 Si66 105.6(3)
Si55 Si1 Si66 128.1(2)
Si6 Si1 Sb1 108.2(2)
Si2 Si1 Sb1 101.30(14)
Si5 Si1 Sb1 125.52(16)
Si22 Si1 Sb1 107.15(18)
Si55 Si1 Sb1 120.02(17)
Si66 Si1 Sb1 103.20(14)
Si33 Si4 Si77 121.4(3)
Si33 Si4 Si8 106.4(3)
Si77 Si4 Si8 86.1(2)
Si33 Si4 Si3 15.1(3)
Si77 Si4 Si3 109.1(2)
Si8 Si4 Si3 116.4(3)
Si33 Si4 Si7 112.6(3)
Si77 Si4 Si7 23.26(16)
Si8 Si4 Si7 109.36(17)
Si3 Si4 Si7 97.9(2)
Si33 Si4 Si88 90.0(3)
Si77 Si4 Si88 108.0(2)
Si8 Si4 Si88 22.58(14)
Si3 Si4 Si88 102.9(2)
Si7 Si4 Si88 131.20(18)
Si33 Si4 Sb1 99.7(2)
Si77 Si4 Sb1 128.23(16)
Si8 Si4 Sb1 112.63(12)
Si3 Si4 Sb1 104.47(18)
Si7 Si4 Sb1 115.45(12)
Si88 Si4 Sb1 101.34(13)
C3 C1 C2 109.6(11)
C3 C1 Zr1 74.8(6)
C2 C1 Zr1 75.0(5)
C5 C2 C1 105.7(11)
C5 C2 Zr1 74.0(6)
C1 C2 Zr1 73.0(5)
C4 C3 C1 105.9(11)
C4 C3 Zr1 72.9(7)
C1 C3 Zr1 73.6(5)
C5 C4 C3 110.5(13)
C5 C4 Zr1 76.1(7)
C3 C4 Zr1 75.4(6)
C4 C5 C2 108.4(12)
C4 C5 Zr1 73.0(7)
C2 C5 Zr1 74.2(6)
C8 C6 C7 107.9(12)
C8 C6 Zr1 72.3(7)
C7 C6 Zr1 75.0(5)
C6 C7 C10 107.3(10)
C6 C7 Zr1 73.2(5)
C10 C7 Zr1 73.6(5)
C9 C8 C6 108.8(13)
C9 C8 Zr1 74.9(10)
C6 C8 Zr1 75.8(7)
C8 C9 C10 108.5(12)
C8 C9 Zr1 73.5(9)
C10 C9 Zr1 75.4(7)
C9 C10 C7 107.6(12)
C9 C10 Zr1 72.7(7)
C7 C10 Zr1 74.7(5)

loop_
_geom_bond_atom_site_label_1
_geom_bond_atom_site_label_2
_geom_bond_distance
Si2 C12 1.83(3)
Si2 C11 1.906(17)
Si2 Si3 2.251(10)
Si2 Si1 2.324(6)
Si3 C16 1.78(2)
Si3 C15 1.95(3)
Si3 Si4 2.411(8)
Si5 C20 1.79(5)
Si5 C19 1.843(19)
Si5 C21 1.90(2)
Si5 Si1 2.335(4)
Si6 C30 1.825(17)
Si6 C29 1.861(18)
Si6 C28 1.93(3)
Si6 Si1 2.315(5)
Si7 C32 1.867(15)
Si7 C31 1.87(2)
Si7 C33 1.873(14)
Si7 Si4 2.428(4)
Si8 C39 1.843(18)
Si8 C38 1.897(17)
Si8 C37 1.91(2)
Si8 Si4 2.308(4)
Si22 C13 1.79(2)
Si22 C14 1.97(3)
Si22 Si1 2.351(7)
Si22 Si33 2.452(12)
Si33 C18 1.823(16)
Si33 C17 1.914(17)
Si33 Si4 2.249(8)
Si55 C24 1.81(4)
Si55 C22 1.87(3)
Si55 C23 2.03(5)
Si55 Si1 2.376(5)
Si66 C25 1.830(19)
Si66 C26 1.862(18)
Si66 C27 1.88(3)
Si66 Si1 2.390(6)
Si77 C35 1.84(2)
Si77 C34 1.89(2)
Si77 C36 1.90(2)
Si77 Si4 2.278(5)
Si88 C41 1.839(15)
Si88 C42 1.862(16)
Si88 C40 1.899(19)
Si88 Si4 2.438(5)
Zr1 Cl1 2.435(2)
Zr1 C8 2.449(13)
Zr1 C9 2.467(13)
Zr1 C4 2.474(11)
Zr1 C1 2.489(9)
Zr1 C6 2.491(9)
Zr1 C10 2.500(8)
Zr1 C3 2.504(9)
Zr1 C5 2.511(11)
Zr1 C7 2.514(7)
Zr1 C2 2.515(9)
Zr1 Sb1 2.9105(10)
Sb1 Si4 2.5790(18)
Sb1 Si1 2.582(2)
C1 C3 1.359(17)
C1 C2 1.379(15)
C2 C5 1.377(17)
C3 C4 1.359(19)
C4 C5 1.326(19)
C6 C8 1.36(2)
C6 C7 1.370(13)
C7 C10 1.372(13)
C8 C9 1.34(3)
C9 C10 1.37(2)

loop_
_geom_torsion_atom_site_label_1
_geom_torsion_atom_site_label_2
_geom_torsion_atom_site_label_3
_geom_torsion_atom_site_label_4
_geom_torsion
C12 Si2 Si3 C16 65.2(17)
C11 Si2 Si3 C16 -43.5(14)
Si1 Si2 Si3 C16 -158.1(10)
C12 Si2 Si3 C15 -46.9(19)
C11 Si2 Si3 C15 -155.5(17)
Si1 Si2 Si3 C15 89.8(14)
C12 Si2 Si3 Si4 -160.8(13)
C11 Si2 Si3 Si4 90.6(11)
Si1 Si2 Si3 Si4 -24.1(5)
C13 Si22 Si33 C18 150.8(15)
C14 Si22 Si33 C18 30.6(17)
Si1 Si22 Si33 C18 -85.5(13)
C13 Si22 Si33 C17 34.5(12)
C14 Si22 Si33 C17 -85.7(14)
Si1 Si22 Si33 C17 158.2(9)
C13 Si22 Si33 Si4 -84.6(9)
C14 Si22 Si33 Si4 155.2(11)
Si1 Si22 Si33 Si4 39.1(5)
Cl1 Zr1 Sb1 Si4 -60.73(8)
C8 Zr1 Sb1 Si4 48.7(8)
C9 Zr1 Sb1 Si4 78.8(4)
C4 Zr1 Sb1 Si4 -167.2(6)
C1 Zr1 Sb1 Si4 -161.6(3)
C6 Zr1 Sb1 Si4 23.2(3)
C10 Zr1 Sb1 Si4 69.3(2)
C3 Zr1 Sb1 Si4 -144.6(3)
C5 Zr1 Sb1 Si4 160.5(4)
C7 Zr1 Sb1 Si4 37.1(2)
C2 Zr1 Sb1 Si4 166.5(3)
Cl1 Zr1 Sb1 Si1 61.36(8)
C8 Zr1 Sb1 Si1 170.8(8)
C9 Zr1 Sb1 Si1 -159.1(4)
C4 Zr1 Sb1 Si1 -45.1(6)
C1 Zr1 Sb1 Si1 -39.5(3)
C6 Zr1 Sb1 Si1 145.3(3)
C10 Zr1 Sb1 Si1 -168.6(2)
C3 Zr1 Sb1 Si1 -22.5(3)
C5 Zr1 Sb1 Si1 -77.5(4)
C7 Zr1 Sb1 Si1 159.2(2)
C2 Zr1 Sb1 Si1 -71.4(3)
C30 Si6 Si1 Si2 -74.4(16)
C29 Si6 Si1 Si2 51.6(18)
C28 Si6 Si1 Si2 160.6(18)
C30 Si6 Si1 Si5 161.6(16)
C29 Si6 Si1 Si5 -72.4(18)
C28 Si6 Si1 Si5 36.6(18)
C30 Si6 Si1 Si22 -90.0(16)
C29 Si6 Si1 Si22 35.9(19)
C28 Si6 Si1 Si22 145.0(18)
C30 Si6 Si1 Si55 168.0(16)
C29 Si6 Si1 Si55 -66.0(18)
C28 Si6 Si1 Si55 43.1(18)
C30 Si6 Si1 Si66 -45.1(16)
C29 Si6 Si1 Si66 80.9(19)
C28 Si6 Si1 Si66 -170(2)
C30 Si6 Si1 Sb1 34.1(16)
C29 Si6 Si1 Sb1 160.1(18)
C28 Si6 Si1 Sb1 -90.9(18)
C12 Si2 Si1 Si6 -77.3(11)
C11 Si2 Si1 Si6 33.8(9)
Si3 Si2 Si1 Si6 146.7(4)
C12 Si2 Si1 Si5 23.5(12)
C11 Si2 Si1 Si5 134.6(8)
Si3 Si2 Si1 Si5 -112.5(3)
C12 Si2 Si1 Si22 60.1(12)
C11 Si2 Si1 Si22 171.2(12)
Si3 Si2 Si1 Si22 -75.9(9)
C12 Si2 Si1 Si55 42.7(11)
C11 Si2 Si1 Si55 153.8(8)
Si3 Si2 Si1 Si55 -93.3(4)
C12 Si2 Si1 Si66 -87.2(11)
C11 Si2 Si1 Si66 23.9(8)
Si3 Si2 Si1 Si66 136.8(4)
C12 Si2 Si1 Sb1 169.5(11)
C11 Si2 Si1 Sb1 -79.4(8)
Si3 Si2 Si1 Sb1 33.5(4)
C20 Si5 Si1 Si6 83.0(15)
C19 Si5 Si1 Si6 -33.0(9)
C21 Si5 Si1 Si6 -159.1(9)
C20 Si5 Si1 Si2 -27.2(15)
C19 Si5 Si1 Si2 -143.2(9)
C21 Si5 Si1 Si2 90.7(9)
C20 Si5 Si1 Si22 -39.4(15)
C19 Si5 Si1 Si22 -155.4(9)
C21 Si5 Si1 Si22 78.5(9)
C20 Si5 Si1 Si55 -81.3(16)
C19 Si5 Si1 Si55 162.7(11)
C21 Si5 Si1 Si55 36.6(10)
C20 Si5 Si1 Si66 73.4(15)
C19 Si5 Si1 Si66 -42.6(9)
C21 Si5 Si1 Si66 -168.7(9)
C20 Si5 Si1 Sb1 -164.9(15)
C19 Si5 Si1 Sb1 79.1(9)
C21 Si5 Si1 Sb1 -47.0(9)
C13 Si22 Si1 Si6 -127.8(8)
C14 Si22 Si1 Si6 -2.8(14)
Si33 Si22 Si1 Si6 109.8(4)
C13 Si22 Si1 Si2 -176.9(12)
C14 Si22 Si1 Si2 -51.9(15)
Si33 Si22 Si1 Si2 60.8(8)
C13 Si22 Si1 Si5 -28.5(8)
C14 Si22 Si1 Si5 96.5(14)
Si33 Si22 Si1 Si5 -150.8(3)
C13 Si22 Si1 Si55 -13.5(8)
C14 Si22 Si1 Si55 111.5(14)
Si33 Si22 Si1 Si55 -135.8(3)
C13 Si22 Si1 Si66 -142.8(7)
C14 Si22 Si1 Si66 -17.8(14)
Si33 Si22 Si1 Si66 94.8(3)
C13 Si22 Si1 Sb1 107.6(7)
C14 Si22 Si1 Sb1 -127.4(14)
Si33 Si22 Si1 Sb1 -14.7(3)
C24 Si55 Si1 Si6 -73.0(11)
C22 Si55 Si1 Si6 167.8(10)
C23 Si55 Si1 Si6 53(2)
C24 Si55 Si1 Si2 169.8(11)
C22 Si55 Si1 Si2 50.6(10)
C23 Si55 Si1 Si2 -64(2)
C24 Si55 Si1 Si5 -56.0(13)
C22 Si55 Si1 Si5 -175.2(12)
C23 Si55 Si1 Si5 70(2)
C24 Si55 Si1 Si22 163.9(11)
C22 Si55 Si1 Si22 44.7(10)
C23 Si55 Si1 Si22 -70(2)
C24 Si55 Si1 Si66 -87.2(11)
C22 Si55 Si1 Si66 153.6(10)
C23 Si55 Si1 Si66 39(2)
C24 Si55 Si1 Sb1 54.9(12)
C22 Si55 Si1 Sb1 -64.3(10)
C23 Si55 Si1 Sb1 -179(2)
C25 Si66 Si1 Si6 164.3(13)
C26 Si66 Si1 Si6 -75(2)
C27 Si66 Si1 Si6 46.0(10)
C25 Si66 Si1 Si2 -43.6(10)
C26 Si66 Si1 Si2 78(2)
C27 Si66 Si1 Si2 -161.9(7)
C25 Si66 Si1 Si5 -167.5(10)
C26 Si66 Si1 Si5 -46(2)
C27 Si66 Si1 Si5 74.2(8)
C25 Si66 Si1 Si22 -54.6(10)
C26 Si66 Si1 Si22 67(2)
C27 Si66 Si1 Si22 -172.9(8)
C25 Si66 Si1 Si55 -155.4(10)
C26 Si66 Si1 Si55 -34(2)
C27 Si66 Si1 Si55 86.3(8)
C25 Si66 Si1 Sb1 57.8(10)
C26 Si66 Si1 Sb1 179(2)
C27 Si66 Si1 Sb1 -60.5(7)
Si4 Sb1 Si1 Si6 -141.1(2)
Zr1 Sb1 Si1 Si6 89.9(2)
Si4 Sb1 Si1 Si2 -28.6(2)
Zr1 Sb1 Si1 Si2 -157.6(2)
Si4 Sb1 Si1 Si5 116.0(2)
Zr1 Sb1 Si1 Si5 -13.0(2)
Si4 Sb1 Si1 Si22 -9.0(2)
Zr1 Sb1 Si1 Si22 -137.9(2)
Si4 Sb1 Si1 Si55 89.6(3)
Zr1 Sb1 Si1 Si55 -39.4(3)
Si4 Sb1 Si1 Si66 -120.2(2)
Zr1 Sb1 Si1 Si66 110.82(19)
C18 Si33 Si4 Si77 -134.0(8)
C17 Si33 Si4 Si77 -6.9(12)
Si22 Si33 Si4 Si77 103.6(4)
C18 Si33 Si4 Si8 -38.4(8)
C17 Si33 Si4 Si8 88.7(11)
Si22 Si33 Si4 Si8 -160.8(4)
C18 Si33 Si4 Si3 -171.6(18)
C17 Si33 Si4 Si3 -44.5(15)
Si22 Si33 Si4 Si3 66.0(13)
C18 Si33 Si4 Si7 -158.2(8)
C17 Si33 Si4 Si7 -31.1(11)
Si22 Si33 Si4 Si7 79.4(4)
C18 Si33 Si4 Si88 -22.7(8)
C17 Si33 Si4 Si88 104.4(11)
Si22 Si33 Si4 Si88 -145.1(4)
C18 Si33 Si4 Sb1 78.8(8)
C17 Si33 Si4 Sb1 -154.1(11)
Si22 Si33 Si4 Sb1 -43.6(4)
C35 Si77 Si4 Si33 -93.8(10)
C34 Si77 Si4 Si33 142.5(7)
C36 Si77 Si4 Si33 24.2(9)
C35 Si77 Si4 Si8 159.4(9)
C34 Si77 Si4 Si8 35.7(7)
C36 Si77 Si4 Si8 -82.7(8)
C35 Si77 Si4 Si3 -84.0(9)
C34 Si77 Si4 Si3 152.2(7)
C36 Si77 Si4 Si3 33.9(9)
C35 Si77 Si4 Si7 -20.0(9)
C34 Si77 Si4 Si7 -143.7(9)
C36 Si77 Si4 Si7 98.0(10)
C35 Si77 Si4 Si88 164.8(9)
C34 Si77 Si4 Si88 41.1(7)
C36 Si77 Si4 Si88 -77.3(9)
C35 Si77 Si4 Sb1 43.4(10)
C34 Si77 Si4 Sb1 -80.3(7)
C36 Si77 Si4 Sb1 161.4(8)
C39 Si8 Si4 Si33 -161.6(6)
C38 Si8 Si4 Si33 71.8(9)
C37 Si8 Si4 Si33 -42.6(8)
C39 Si8 Si4 Si77 -40.0(6)
C38 Si8 Si4 Si77 -166.6(9)
C37 Si8 Si4 Si77 79.1(7)
C39 Si8 Si4 Si3 -149.3(6)
C38 Si8 Si4 Si3 84.0(9)
C37 Si8 Si4 Si3 -30.3(8)
C39 Si8 Si4 Si7 -39.7(6)
C38 Si8 Si4 Si7 -166.3(9)
C37 Si8 Si4 Si7 79.3(7)
C39 Si8 Si4 Si88 153.5(7)
C38 Si8 Si4 Si88 26.9(9)
C37 Si8 Si4 Si88 -87.5(9)
C39 Si8 Si4 Sb1 90.1(6)
C38 Si8 Si4 Sb1 -36.5(9)
C37 Si8 Si4 Sb1 -150.9(7)
C16 Si3 Si4 Si33 65.4(17)
C15 Si3 Si4 Si33 178.5(19)
Si2 Si3 Si4 Si33 -70.8(13)
C16 Si3 Si4 Si77 -81.2(13)
C15 Si3 Si4 Si77 31.9(10)
Si2 Si3 Si4 Si77 142.7(3)
C16 Si3 Si4 Si8 14.0(13)
C15 Si3 Si4 Si8 127.1(10)
Si2 Si3 Si4 Si8 -122.1(3)
C16 Si3 Si4 Si7 -102.2(12)
C15 Si3 Si4 Si7 10.9(10)
Si2 Si3 Si4 Si7 121.7(4)
C16 Si3 Si4 Si88 33.4(13)
C15 Si3 Si4 Si88 146.5(10)
Si2 Si3 Si4 Si88 -102.8(4)
C16 Si3 Si4 Sb1 138.9(12)
C15 Si3 Si4 Sb1 -108.0(10)
Si2 Si3 Si4 Sb1 2.7(4)
C32 Si7 Si4 Si33 -178.1(6)
C31 Si7 Si4 Si33 62.7(9)
C33 Si7 Si4 Si33 -57.6(7)
C32 Si7 Si4 Si77 64.5(7)
C31 Si7 Si4 Si77 -54.7(9)
C33 Si7 Si4 Si77 -175.0(8)
C32 Si7 Si4 Si8 63.8(6)
C31 Si7 Si4 Si8 -55.4(9)
C33 Si7 Si4 Si8 -175.7(6)
C32 Si7 Si4 Si3 -174.6(6)
C31 Si7 Si4 Si3 66.2(9)
C33 Si7 Si4 Si3 -54.1(7)
C32 Si7 Si4 Si88 70.5(6)
C31 Si7 Si4 Si88 -48.7(9)
C33 Si7 Si4 Si88 -169.0(6)
C32 Si7 Si4 Sb1 -64.4(6)
C31 Si7 Si4 Sb1 176.4(8)
C33 Si7 Si4 Sb1 56.1(6)
C41 Si88 Si4 Si33 159.5(8)
C42 Si88 Si4 Si33 -78.4(10)
C40 Si88 Si4 Si33 44.0(8)
C41 Si88 Si4 Si77 -77.3(8)
C42 Si88 Si4 Si77 44.8(10)
C40 Si88 Si4 Si77 167.2(7)
C41 Si88 Si4 Si8 -63.1(8)
C42 Si88 Si4 Si8 58.9(10)
C40 Si88 Si4 Si8 -178.7(9)
C41 Si88 Si4 Si3 167.4(8)
C42 Si88 Si4 Si3 -70.5(10)
C40 Si88 Si4 Si3 51.9(8)
C41 Si88 Si4 Si7 -79.8(8)
C42 Si88 Si4 Si7 42.3(10)
C40 Si88 Si4 Si7 164.7(7)
C41 Si88 Si4 Sb1 59.5(8)
C42 Si88 Si4 Sb1 -178.4(10)
C40 Si88 Si4 Sb1 -56.0(7)
Si1 Sb1 Si4 Si33 30.9(3)
Zr1 Sb1 Si4 Si33 160.7(3)
Si1 Sb1 Si4 Si77 -113.1(2)
Zr1 Sb1 Si4 Si77 16.8(3)
Si1 Sb1 Si4 Si8 143.38(18)
Zr1 Sb1 Si4 Si8 -86.80(19)
Si1 Sb1 Si4 Si3 16.2(2)
Zr1 Sb1 Si4 Si3 146.01(19)
Si1 Sb1 Si4 Si7 -90.03(13)
Zr1 Sb1 Si4 Si7 39.79(14)
Si1 Sb1 Si4 Si88 122.88(14)
Zr1 Sb1 Si4 Si88 -107.29(14)
Cl1 Zr1 C1 C3 45.2(9)
C8 Zr1 C1 C3 -70.6(13)
C9 Zr1 C1 C3 -104.5(11)
C4 Zr1 C1 C3 -38.0(8)
C6 Zr1 C1 C3 -73(4)
C10 Zr1 C1 C3 -142.7(9)
C5 Zr1 C1 C3 -77.5(9)
C7 Zr1 C1 C3 -173.5(8)
C2 Zr1 C1 C3 -115.6(11)
Sb1 Zr1 C1 C3 147.5(9)
Cl1 Zr1 C1 C2 160.7(7)
C8 Zr1 C1 C2 45.0(13)
C9 Zr1 C1 C2 11.1(11)
C4 Zr1 C1 C2 77.6(8)
C6 Zr1 C1 C2 42(4)
C10 Zr1 C1 C2 -27.2(9)
C3 Zr1 C1 C2 115.6(11)
C5 Zr1 C1 C2 38.1(7)
C7 Zr1 C1 C2 -57.9(10)
Sb1 Zr1 C1 C2 -96.9(8)
C3 C1 C2 C5 0.2(11)
Zr1 C1 C2 C5 -67.3(7)
C3 C1 C2 Zr1 67.5(7)
Cl1 Zr1 C2 C5 86.4(10)
C8 Zr1 C2 C5 -38.2(10)
C9 Zr1 C2 C5 -58.1(10)
C4 Zr1 C2 C5 35.9(8)
C1 Zr1 C2 C5 112.4(10)
C6 Zr1 C2 C5 -59.8(10)
C10 Zr1 C2 C5 -89.5(9)
C3 Zr1 C2 C5 76.1(9)
C7 Zr1 C2 C5 -99.2(8)
Sb1 Zr1 C2 C5 -169.6(9)
Cl1 Zr1 C2 C1 -26.0(10)
C8 Zr1 C2 C1 -150.6(8)
C9 Zr1 C2 C1 -170.5(9)
C4 Zr1 C2 C1 -76.5(8)
C6 Zr1 C2 C1 -172.3(7)
C10 Zr1 C2 C1 158.0(8)
C3 Zr1 C2 C1 -36.3(7)
C5 Zr1 C2 C1 -112.4(10)
C7 Zr1 C2 C1 148.3(6)
Sb1 Zr1 C2 C1 78.0(7)
C2 C1 C3 C4 -1.3(11)
Zr1 C1 C3 C4 66.3(8)
C2 C1 C3 Zr1 -67.6(7)
Cl1 Zr1 C3 C4 111.6(10)
C8 Zr1 C3 C4 21.9(13)
C9 Zr1 C3 C4 -16.4(13)
C1 Zr1 C3 C4 -112.9(11)
C6 Zr1 C3 C4 55.2(12)
C10 Zr1 C3 C4 -49.7(15)
C5 Zr1 C3 C4 -35.7(8)
C7 Zr1 C3 C4 8(6)
C2 Zr1 C3 C4 -76.1(9)
Sb1 Zr1 C3 C4 -145.9(9)
Cl1 Zr1 C3 C1 -135.6(9)
C8 Zr1 C3 C1 134.7(11)
C9 Zr1 C3 C1 96.5(12)
C4 Zr1 C3 C1 112.9(11)
C6 Zr1 C3 C1 168.1(8)
C10 Zr1 C3 C1 63.1(14)
C5 Zr1 C3 C1 77.1(8)
C7 Zr1 C3 C1 121(5)
C2 Zr1 C3 C1 36.8(7)
Sb1 Zr1 C3 C1 -33.0(9)
C1 C3 C4 C5 2.0(13)
Zr1 C3 C4 C5 68.8(9)
C1 C3 C4 Zr1 -66.8(7)
Cl1 Zr1 C4 C5 177.4(10)
C8 Zr1 C4 C5 82.2(11)
C9 Zr1 C4 C5 50.6(11)
C1 Zr1 C4 C5 -78.0(9)
C6 Zr1 C4 C5 97.2(9)
C10 Zr1 C4 C5 34.4(11)
C3 Zr1 C4 C5 -115.9(13)
C7 Zr1 C4 C5 65.0(11)
C2 Zr1 C4 C5 -37.1(8)
Sb1 Zr1 C4 C5 -71.0(13)
Cl1 Zr1 C4 C3 -66.7(9)
C8 Zr1 C4 C3 -161.9(11)
C9 Zr1 C4 C3 166.5(11)
C1 Zr1 C4 C3 37.9(8)
C6 Zr1 C4 C3 -146.9(8)
C10 Zr1 C4 C3 150.3(9)
C5 Zr1 C4 C3 115.9(13)
C7 Zr1 C4 C3 -179.1(7)
C2 Zr1 C4 C3 78.8(9)
Sb1 Zr1 C4 C3 44.9(12)
C3 C4 C5 C2 -1.9(14)
Zr1 C4 C5 C2 66.4(8)
C3 C4 C5 Zr1 -68.3(8)
C1 C2 C5 C4 1.1(12)
Zr1 C2 C5 C4 -65.6(8)
C1 C2 C5 Zr1 66.6(6)
Cl1 Zr1 C5 C4 -3.1(12)
C8 Zr1 C5 C4 -98.6(11)
C9 Zr1 C5 C4 -126.7(13)
C1 Zr1 C5 C4 77.0(10)
C6 Zr1 C5 C4 -102.4(10)
C10 Zr1 C5 C4 -151.0(10)
C3 Zr1 C5 C4 36.7(9)
C7 Zr1 C5 C4 -140.1(9)
C2 Zr1 C5 C4 115.4(12)
Sb1 Zr1 C5 C4 126.8(10)
Cl1 Zr1 C5 C2 -118.5(8)
C8 Zr1 C5 C2 146.0(9)
C9 Zr1 C5 C2 117.9(11)
C4 Zr1 C5 C2 -115.4(12)
C1 Zr1 C5 C2 -38.4(7)
C6 Zr1 C5 C2 142.2(7)
C10 Zr1 C5 C2 93.6(8)
C3 Zr1 C5 C2 -78.7(8)
C7 Zr1 C5 C2 104.5(7)
Sb1 Zr1 C5 C2 11.4(9)
Cl1 Zr1 C6 C8 -116.5(11)
C9 Zr1 C6 C8 37.0(10)
C4 Zr1 C6 C8 -29.3(12)
C1 Zr1 C6 C8 3(4)
C10 Zr1 C6 C8 77.6(11)
C3 Zr1 C6 C8 -60.0(13)
C5 Zr1 C6 C8 7.1(12)
C7 Zr1 C6 C8 114.7(12)
C2 Zr1 C6 C8 39.2(13)
Sb1 Zr1 C6 C8 141.3(10)
Cl1 Zr1 C6 C7 128.8(7)
C8 Zr1 C6 C7 -114.7(12)
C9 Zr1 C6 C7 -77.7(9)
C4 Zr1 C6 C7 -144.0(8)
C1 Zr1 C6 C7 -112(3)
C10 Zr1 C6 C7 -37.2(6)
C3 Zr1 C6 C7 -174.7(7)
C5 Zr1 C6 C7 -107.7(8)
C2 Zr1 C6 C7 -75.6(10)
Sb1 Zr1 C6 C7 26.6(7)
C8 C6 C7 C10 0.8(11)
Zr1 C6 C7 C10 66.2(6)
C8 C6 C7 Zr1 -65.4(8)
Cl1 Zr1 C7 C6 -51.3(7)
C8 Zr1 C7 C6 37.1(9)
C9 Zr1 C7 C6 77.1(10)
C4 Zr1 C7 C6 58.9(10)
C1 Zr1 C7 C6 166.9(8)
C10 Zr1 C7 C6 114.4(10)
C3 Zr1 C7 C6 52(6)
C5 Zr1 C7 C6 93.5(9)
C2 Zr1 C7 C6 132.9(8)
Sb1 Zr1 C7 C6 -154.1(7)
Cl1 Zr1 C7 C10 -165.7(7)
C8 Zr1 C7 C10 -77.3(10)
C9 Zr1 C7 C10 -37.3(9)
C4 Zr1 C7 C10 -55.5(10)
C1 Zr1 C7 C10 52.5(10)
C6 Zr1 C7 C10 -114.4(10)
C3 Zr1 C7 C10 -62(6)
C5 Zr1 C7 C10 -20.9(9)
C2 Zr1 C7 C10 18.5(9)
Sb1 Zr1 C7 C10 91.5(7)
C7 C6 C8 C9 -1.1(16)
Zr1 C6 C8 C9 -68.3(12)
C7 C6 C8 Zr1 67.2(7)
Cl1 Zr1 C8 C9 176.6(10)
C4 Zr1 C8 C9 -90.1(11)
C1 Zr1 C8 C9 -65.1(12)
C6 Zr1 C8 C9 114.3(13)
C10 Zr1 C8 C9 37.2(8)
C3 Zr1 C8 C9 -101.4(10)
C5 Zr1 C8 C9 -59.6(12)
C7 Zr1 C8 C9 77.4(10)
C2 Zr1 C8 C9 -40.6(11)
Sb1 Zr1 C8 C9 63.1(14)
Cl1 Zr1 C8 C6 62.3(10)
C9 Zr1 C8 C6 -114.3(13)
C4 Zr1 C8 C6 155.5(10)
C1 Zr1 C8 C6 -179.4(7)
C10 Zr1 C8 C6 -77.1(8)
C3 Zr1 C8 C6 144.2(7)
C5 Zr1 C8 C6 -173.9(11)
C7 Zr1 C8 C6 -36.9(7)
C2 Zr1 C8 C6 -154.9(9)
Sb1 Zr1 C8 C6 -51.2(14)
C6 C8 C9 C10 1.0(18)
Zr1 C8 C9 C10 -67.9(10)
C6 C8 C9 Zr1 68.9(10)
Cl1 Zr1 C9 C8 -4.2(13)
C4 Zr1 C9 C8 91.8(11)
C1 Zr1 C9 C8 138.1(9)
C6 Zr1 C9 C8 -37.4(8)
C10 Zr1 C9 C8 -114.8(12)
C3 Zr1 C9 C8 100.4(10)
C5 Zr1 C9 C8 116.2(13)
C7 Zr1 C9 C8 -77.7(9)
C2 Zr1 C9 C8 143.9(11)
Sb1 Zr1 C9 C8 -132.7(11)
Cl1 Zr1 C9 C10 110.6(11)
C8 Zr1 C9 C10 114.8(12)
C4 Zr1 C9 C10 -153.4(10)
C1 Zr1 C9 C10 -107.2(8)
C6 Zr1 C9 C10 77.4(8)
C3 Zr1 C9 C10 -144.9(8)
C5 Zr1 C9 C10 -129.1(12)
C7 Zr1 C9 C10 37.1(6)
C2 Zr1 C9 C10 -101.3(10)
Sb1 Zr1 C9 C10 -17.9(11)
C8 C9 C10 C7 -0.5(15)
Zr1 C9 C10 C7 -67.1(7)
C8 C9 C10 Zr1 66.6(11)
C6 C7 C10 C9 -0.2(11)
Zr1 C7 C10 C9 65.8(8)
C6 C7 C10 Zr1 -66.0(6)
Cl1 Zr1 C10 C9 -95.7(11)
C8 Zr1 C10 C9 -36.7(10)
C4 Zr1 C10 C9 31.6(11)
C1 Zr1 C10 C9 94.5(11)
C6 Zr1 C10 C9 -77.2(10)
C3 Zr1 C10 C9 59.6(14)
C5 Zr1 C10 C9 48.5(11)
C7 Zr1 C10 C9 -114.4(12)
C2 Zr1 C10 C9 80.4(11)
Sb1 Zr1 C10 C9 163.1(10)
Cl1 Zr1 C10 C7 18.7(9)
C8 Zr1 C10 C7 77.7(8)
C9 Zr1 C10 C7 114.4(12)
C4 Zr1 C10 C7 146.0(7)
C1 Zr1 C10 C7 -151.1(6)
C6 Zr1 C10 C7 37.2(6)
C3 Zr1 C10 C7 174.0(9)
C5 Zr1 C10 C7 162.9(7)
C2 Zr1 C10 C7 -165.1(7)
Sb1 Zr1 C10 C7 -82.5(6)
